data_2020483
loop_
_publ_author_name
'Garc\'ia-Eleno, Marco A.'
'Quezada-Miriel, Magdalena'
'Reyes-Mart\'inez, Reyna'
'Hern\'andez-Ortega, Sim\'on'
'Morales-Morales, David'

_publ_section_title
;
 A comparative study of the packing of two polymorphs of the nickel(II)
 pincer complex
 [2,6-bis(di-<i>tert</i>-butylphosphinoyl)-4-(3,5-dinitrobenzoyloxy)phenyl-\k^3^<i>P</i>,<i>C</i>^1^,<i>P</i>']chloridonickel(II)
;
_journal_issue 5
_journal_name_full 'Acta Crystallographica Section C'
_journal_page_first 393
_journal_page_last 397
_journal_paper_doi 10.1107/S2053229616005143
_journal_volume 72
_journal_year 2016
_chemical_formula_iupac '[Ni (C29 H41 N2 O8 P2) Cl]'
_chemical_formula_moiety 'C29 H41 Cl N2 Ni O8 P2'
_chemical_formula_sum 'C29 H41 Cl N2 Ni O8 P2'
_chemical_formula_weight 701.74
_chemical_name_systematic
'[2,6-Bis(di-<i>tert</i>-butylphosphinoyl)-4-(3,5-dinitrobenzoyloxy)phenyl-\k^3^<i>P</i>,<i>C</i>^1^,<i>P</i>']chloridonickel(II)'
_space_group_crystal_system orthorhombic
_space_group_IT_number 61
_space_group_name_Hall '-P 2ac 2ab'
_space_group_name_H-M_alt 'P b c a'
_symmetry_space_group_name_Hall '-P 2ac 2ab'
_symmetry_space_group_name_H-M 'P b c a'
_atom_sites_solution_hydrogens geom
_audit_creation_method SHELXL-2014/7
_cell_angle_alpha 90
_cell_angle_beta 90
_cell_angle_gamma 90
_cell_formula_units_Z 8
_cell_length_a 11.7012(7)
_cell_length_b 16.2076(10)
_cell_length_c 35.285(2)
_cell_measurement_reflns_used 9798
_cell_measurement_temperature 298(2)
_cell_measurement_theta_max 23.76
_cell_measurement_theta_min 2.22
_cell_volume 6691.7(7)
_computing_cell_refinement
;
APEX2 (Bruker, 2012)
;
_computing_data_collection
;
APEX2 (Bruker, 2012)
;
_computing_data_reduction
;
SAINT (Bruker, 2012)
;
_computing_molecular_graphics
;
DIAMOND (Brandenburg, 2006)
;
_computing_publication_material
;
PLATON (Spek, 2009) and DIAMOND (Brandenburg, 2006)
;
_computing_structure_refinement
;
SHELXL2014 (Sheldrick, 2015b)
;
_computing_structure_solution
;
SHELXT (Sheldrick, 2015a)
;
_diffrn_ambient_temperature 298(2)
_diffrn_detector_area_resol_mean 0.83
_diffrn_measured_fraction_theta_full 1.000
_diffrn_measured_fraction_theta_max 1.000
_diffrn_measurement_device_type 'Bruker SMART APEX CCD area-detector'
_diffrn_measurement_method 'omega scans'
_diffrn_radiation_type MoK\a
_diffrn_radiation_wavelength 0.71073
_diffrn_reflns_av_R_equivalents 0.1179
_diffrn_reflns_limit_h_max 14
_diffrn_reflns_limit_h_min -14
_diffrn_reflns_limit_k_max 19
_diffrn_reflns_limit_k_min -19
_diffrn_reflns_limit_l_max 42
_diffrn_reflns_limit_l_min -42
_diffrn_reflns_number 70240
_diffrn_reflns_theta_full 25.242
_diffrn_reflns_theta_max 25.363
_diffrn_reflns_theta_min 2.088
_exptl_absorpt_coefficient_mu 0.804
_exptl_absorpt_correction_T_max 0.7452
_exptl_absorpt_correction_T_min 0.6151
_exptl_absorpt_correction_type multi-scan
_exptl_absorpt_process_details
;
(SADABS; Bruker, 2014)
;
_exptl_crystal_colour Yellow
_exptl_crystal_density_diffrn 1.393
_exptl_crystal_description Prism
_exptl_crystal_F_000 2944
_exptl_crystal_size_max 0.420
_exptl_crystal_size_mid 0.140
_exptl_crystal_size_min 0.040
_refine_diff_density_max 0.426
_refine_diff_density_min -0.254
_refine_ls_extinction_method none
_refine_ls_goodness_of_fit_ref 1.088
_refine_ls_hydrogen_treatment constr
_refine_ls_matrix_type full
_refine_ls_number_parameters 425
_refine_ls_number_reflns 6137
_refine_ls_number_restraints 96
_refine_ls_restrained_S_all 1.089
_refine_ls_R_factor_all 0.0863
_refine_ls_R_factor_gt 0.0569
_refine_ls_shift/su_max 0.001
_refine_ls_shift/su_mean 0.000
_refine_ls_structure_factor_coef Fsqd
_refine_ls_weighting_details 'w=1/[\s^2^(Fo^2^)+(0.0360P)^2^+6.8340P] where P=(Fo^2^+2Fc^2^)/3'
_refine_ls_weighting_scheme calc
_refine_ls_wR_factor_gt 0.1062
_refine_ls_wR_factor_ref 0.1156
_reflns_number_gt 4488
_reflns_number_total 6137
_reflns_threshold_expression 'I > 2\s(I)'
_cod_data_source_file cu3094sup1.cif
_cod_data_source_block Ia
_cod_depositor_comments 'Adding full bibliography for 2020483--2020484.cif.'
_cod_original_cell_volume 6691.8(7)
_cod_database_code 2020483
_cod_database_fobs_code 2020483
_shelx_space_group_comment
;
The symmetry employed for this shelxl refinement is uniquely defined
by the following loop, which should always be used as a source of
symmetry information in preference to the above space-group names.
They are only intended as comments.
;
_shelx_estimated_absorpt_t_min 0.729
_shelx_estimated_absorpt_t_max 0.969

loop_
_space_group_symop_operation_xyz
'x, y, z'
'-x+1/2, -y, z+1/2'
'-x, y+1/2, -z+1/2'
'x+1/2, -y+1/2, -z'
'-x, -y, -z'
'x-1/2, y, -z-1/2'
'x, -y-1/2, z-1/2'
'-x-1/2, y-1/2, z'

loop_
_atom_site_type_symbol
_atom_site_label
_atom_site_fract_x
_atom_site_fract_y
_atom_site_fract_z
_atom_site_U_iso_or_equiv
_atom_site_adp_type
_atom_site_calc_flag
_atom_site_occupancy
_atom_site_disorder_assembly
_atom_site_disorder_group
Ni Ni1 0.01873(4) 0.19434(3) 0.66190(2) 0.03413(14) Uani d 1 . .
Cl Cl1 -0.01130(11) 0.26726(8) 0.71337(3) 0.0757(4) Uani d 1 . .
P P1 -0.10883(9) 0.09795(7) 0.67181(3) 0.0402(3) Uani d 1 . .
P P2 0.15571(8) 0.26938(6) 0.63806(3) 0.0308(2) Uani d 1 . .
O O1 -0.0991(2) 0.03546(17) 0.63486(7) 0.0534(8) Uani d 1 . .
O O2 0.1867(2) 0.22687(15) 0.59677(7) 0.0407(7) Uani d 1 . .
O O3 0.1366(2) -0.01363(14) 0.52428(7) 0.0430(7) Uani d 1 . .
O O4 0.0176(3) -0.12256(19) 0.52699(10) 0.0752(11) Uani d 1 . .
O O5 0.1557(4) -0.3847(2) 0.47691(12) 0.0925(13) Uani d 1 . .
O O6 0.2796(3) -0.3810(2) 0.43146(13) 0.0995(14) Uani d 1 . .
O O7 0.5485(3) -0.1536(3) 0.43505(14) 0.1194(17) Uani d 1 . .
O O8 0.4965(3) -0.0382(2) 0.45801(14) 0.1071(15) Uani d 1 . .
N N1 0.2267(4) -0.3504(2) 0.45749(13) 0.0655(12) Uani d 1 . .
N N2 0.4802(4) -0.1100(3) 0.45087(11) 0.0674(11) Uani d 1 . .
C C1 -0.0142(3) 0.0599(2) 0.60955(10) 0.0380(9) Uani d 1 . .
C C2 0.0437(3) 0.1328(2) 0.61769(10) 0.0314(8) Uani d 1 . .
C C3 0.1263(3) 0.1544(2) 0.59077(10) 0.0330(8) Uani d 1 . .
C C4 0.1537(3) 0.1063(2) 0.55983(10) 0.0376(9) Uani d 1 . .
H H4 0.2109 0.1219 0.5430 0.045 Uiso calc 1 . .
C C5 0.0933(3) 0.0345(2) 0.55482(10) 0.0343(9) Uani d 1 . .
C C6 0.0062(3) 0.0099(2) 0.57877(10) 0.0419(10) Uani d 1 . .
H H6 -0.0361 -0.0377 0.5743 0.050 Uiso calc 1 . .
C C7 0.1035(4) -0.0907(3) 0.51671(11) 0.0463(10) Uani d 1 . .
C C8 0.1911(3) -0.1345(2) 0.49328(10) 0.0388(9) Uani d 1 . .
C C9 0.1702(4) -0.2170(2) 0.48520(11) 0.0440(10) Uani d 1 . .
H H9 0.1022 -0.2416 0.4928 0.053 Uiso calc 1 . .
C C10 0.2508(4) -0.2623(2) 0.46583(11) 0.0457(10) Uani d 1 . .
C C11 0.3521(4) -0.2289(3) 0.45452(11) 0.0496(11) Uani d 1 . .
H H11 0.4064 -0.2603 0.4417 0.060 Uiso calc 1 . .
C C12 0.3713(4) -0.1465(2) 0.46284(11) 0.0452(10) Uani d 1 . .
C C13 0.2934(3) -0.0993(2) 0.48199(11) 0.0431(10) Uani d 1 . .
H H13 0.3090 -0.0442 0.4873 0.052 Uiso calc 1 . .
C C14 -0.2607(3) 0.1313(3) 0.66807(11) 0.0591(11) Uani d 1 . .
C C15 -0.305(2) 0.1663(13) 0.7056(4) 0.061(4) Uani d 0.49(3) A 1
H H15A -0.2523 0.2067 0.7150 0.073 Uiso calc 0.49(3) A 1
H H15B -0.3783 0.1917 0.7016 0.073 Uiso calc 0.49(3) A 1
H H15C -0.3127 0.1225 0.7237 0.073 Uiso calc 0.49(3) A 1
C C16 -0.3445(17) 0.0665(12) 0.6527(7) 0.100(5) Uani d 0.49(3) A 1
H H16A -0.3160 0.0449 0.6292 0.121 Uiso calc 0.49(3) A 1
H H16B -0.3521 0.0225 0.6707 0.121 Uiso calc 0.49(3) A 1
H H16C -0.4177 0.0917 0.6485 0.121 Uiso calc 0.49(3) A 1
C C17 -0.2548(16) 0.2033(12) 0.6391(5) 0.074(4) Uani d 0.49(3) A 1
H H17A -0.2271 0.1829 0.6153 0.089 Uiso calc 0.49(3) A 1
H H17B -0.3297 0.2263 0.6357 0.089 Uiso calc 0.49(3) A 1
H H17C -0.2040 0.2451 0.6484 0.089 Uiso calc 0.49(3) A 1
C C15A -0.294(2) 0.1907(11) 0.6997(4) 0.061(3) Uani d 0.51(3) A 2
H H15D -0.2875 0.1631 0.7237 0.073 Uiso calc 0.51(3) A 2
H H15E -0.2433 0.2374 0.6993 0.073 Uiso calc 0.51(3) A 2
H H15F -0.3709 0.2089 0.6960 0.073 Uiso calc 0.51(3) A 2
C C16A -0.3380(16) 0.0547(8) 0.6690(7) 0.084(4) Uani d 0.51(3) A 2
H H16D -0.3164 0.0178 0.6489 0.101 Uiso calc 0.51(3) A 2
H H16E -0.3297 0.0272 0.6929 0.101 Uiso calc 0.51(3) A 2
H H16F -0.4161 0.0712 0.6656 0.101 Uiso calc 0.51(3) A 2
C C17A -0.2697(18) 0.1738(15) 0.6296(4) 0.088(4) Uani d 0.51(3) A 2
H H17D -0.2487 0.1357 0.6100 0.106 Uiso calc 0.51(3) A 2
H H17E -0.3469 0.1920 0.6257 0.106 Uiso calc 0.51(3) A 2
H H17F -0.2193 0.2205 0.6290 0.106 Uiso calc 0.51(3) A 2
C C18 -0.0791(4) 0.0241(3) 0.71069(12) 0.0551(12) Uani d 1 . .
C C19 0.0495(5) 0.0073(3) 0.70861(17) 0.0903(18) Uani d 1 . .
H H19A 0.0905 0.0579 0.7124 0.108 Uiso calc 1 . .
H H19B 0.0681 -0.0149 0.6842 0.108 Uiso calc 1 . .
H H19C 0.0704 -0.0316 0.7279 0.108 Uiso calc 1 . .
C C20 -0.1039(5) 0.0630(3) 0.74929(13) 0.0813(16) Uani d 1 . .
H H20A -0.1850 0.0683 0.7526 0.098 Uiso calc 1 . .
H H20B -0.0691 0.1166 0.7505 0.098 Uiso calc 1 . .
H H20C -0.0732 0.0286 0.7690 0.098 Uiso calc 1 . .
C C21 -0.0074(4) 0.3663(3) 0.60859(17) 0.0831(17) Uani d 1 . .
H H21A -0.0349 0.4190 0.6002 0.100 Uiso calc 1 . .
H H21B -0.0545 0.3467 0.6290 0.100 Uiso calc 1 . .
H H21C -0.0103 0.3277 0.5879 0.100 Uiso calc 1 . .
C C22 0.1157(3) 0.3748(2) 0.62233(12) 0.0437(10) Uani d 1 . .
C C23 0.1188(5) 0.4358(3) 0.65525(15) 0.0813(17) Uani d 1 . .
H H23A 0.1967 0.4457 0.6625 0.098 Uiso calc 1 . .
H H23B 0.0776 0.4133 0.6764 0.098 Uiso calc 1 . .
H H23C 0.0841 0.4868 0.6476 0.098 Uiso calc 1 . .
C C24 0.1891(5) 0.4071(3) 0.59021(15) 0.0797(16) Uani d 1 . .
H H24A 0.1889 0.3680 0.5697 0.096 Uiso calc 1 . .
H H24B 0.2660 0.4149 0.5991 0.096 Uiso calc 1 . .
H H24C 0.1590 0.4588 0.5815 0.096 Uiso calc 1 . .
C C25 -0.1418(6) -0.0588(3) 0.70707(17) 0.108(2) Uani d 1 . .
H H25A -0.1153 -0.0958 0.7264 0.129 Uiso calc 1 . .
H H25B -0.1268 -0.0822 0.6826 0.129 Uiso calc 1 . .
H H25C -0.2225 -0.0501 0.7100 0.129 Uiso calc 1 . .
C C26 0.2971(3) 0.2628(2) 0.66108(12) 0.0444(10) Uani d 1 . .
C C27 0.3923(3) 0.3044(3) 0.63900(13) 0.0614(12) Uani d 1 . .
H H27A 0.3815 0.3631 0.6395 0.074 Uiso calc 1 . .
H H27B 0.3911 0.2855 0.6132 0.074 Uiso calc 1 . .
H H27C 0.4646 0.2909 0.6503 0.074 Uiso calc 1 . .
C C28 0.2909(4) 0.2966(3) 0.70150(12) 0.0762(15) Uani d 1 . .
H H28A 0.3616 0.2856 0.7143 0.091 Uiso calc 1 . .
H H28B 0.2294 0.2703 0.7148 0.091 Uiso calc 1 . .
H H28C 0.2779 0.3550 0.7007 0.091 Uiso calc 1 . .
C C29 0.3234(4) 0.1695(3) 0.66280(16) 0.0775(16) Uani d 1 . .
H H29A 0.3258 0.1475 0.6376 0.093 Uiso calc 1 . .
H H29B 0.2647 0.1420 0.6770 0.093 Uiso calc 1 . .
H H29C 0.3959 0.1611 0.6749 0.093 Uiso calc 1 . .

loop_
_atom_site_aniso_label
_atom_site_aniso_U_11
_atom_site_aniso_U_22
_atom_site_aniso_U_33
_atom_site_aniso_U_12
_atom_site_aniso_U_13
_atom_site_aniso_U_23
Ni1 0.0350(3) 0.0382(3) 0.0292(2) -0.0048(2) 0.0066(2) -0.0084(2)
Cl1 0.0852(9) 0.0859(9) 0.0559(7) -0.0311(7) 0.0324(6) -0.0395(7)
P1 0.0382(6) 0.0493(6) 0.0330(5) -0.0095(5) 0.0104(4) -0.0103(5)
P2 0.0344(5) 0.0279(5) 0.0300(5) -0.0005(4) 0.0027(4) -0.0031(4)
O1 0.0542(18) 0.0638(19) 0.0422(16) -0.0267(15) 0.0213(14) -0.0244(14)
O2 0.0516(16) 0.0341(14) 0.0365(15) -0.0142(12) 0.0174(12) -0.0086(12)
O3 0.0604(18) 0.0295(14) 0.0390(15) -0.0061(13) 0.0182(13) -0.0107(12)
O4 0.070(2) 0.059(2) 0.097(3) -0.0251(18) 0.037(2) -0.0392(19)
O5 0.140(4) 0.044(2) 0.094(3) -0.018(2) -0.010(3) -0.008(2)
O6 0.082(3) 0.078(3) 0.138(4) 0.028(2) -0.019(2) -0.069(3)
O7 0.084(3) 0.118(3) 0.156(4) 0.000(3) 0.062(3) -0.054(3)
O8 0.098(3) 0.059(2) 0.164(4) -0.004(2) 0.063(3) 0.006(3)
N1 0.076(3) 0.044(3) 0.077(3) 0.014(2) -0.030(2) -0.021(2)
N2 0.067(3) 0.071(3) 0.064(3) 0.009(2) 0.021(2) -0.002(2)
C1 0.038(2) 0.042(2) 0.035(2) -0.0063(18) 0.0116(17) -0.0072(17)
C2 0.031(2) 0.034(2) 0.0290(19) -0.0013(16) 0.0038(15) -0.0071(16)
C3 0.039(2) 0.0275(19) 0.032(2) -0.0014(17) 0.0033(16) -0.0045(16)
C4 0.043(2) 0.036(2) 0.034(2) -0.0029(18) 0.0121(17) -0.0014(17)
C5 0.044(2) 0.031(2) 0.0271(19) 0.0013(17) 0.0057(17) -0.0084(16)
C6 0.045(2) 0.043(2) 0.038(2) -0.0115(19) 0.0073(18) -0.0134(18)
C7 0.055(3) 0.043(2) 0.041(2) -0.003(2) 0.007(2) -0.008(2)
C8 0.056(3) 0.031(2) 0.029(2) 0.0016(19) 0.0024(18) -0.0070(17)
C9 0.059(3) 0.034(2) 0.039(2) -0.0002(19) -0.0001(19) -0.0074(18)
C10 0.064(3) 0.030(2) 0.043(2) 0.009(2) -0.012(2) -0.0099(19)
C11 0.061(3) 0.046(3) 0.041(2) 0.019(2) -0.005(2) -0.010(2)
C12 0.055(3) 0.044(3) 0.037(2) 0.008(2) 0.0081(19) -0.0019(19)
C13 0.060(3) 0.032(2) 0.037(2) 0.000(2) 0.0054(19) -0.0031(18)
C14 0.035(2) 0.090(3) 0.052(2) -0.006(2) 0.0055(19) -0.010(2)
C15 0.052(7) 0.072(8) 0.058(5) 0.006(8) 0.016(5) 0.003(5)
C16 0.054(7) 0.151(8) 0.096(10) -0.033(6) -0.004(8) -0.037(8)
C17 0.045(7) 0.134(8) 0.044(6) 0.010(7) -0.016(6) 0.011(6)
C15A 0.059(7) 0.064(7) 0.059(6) 0.008(7) 0.015(5) 0.003(5)
C16A 0.042(6) 0.114(6) 0.096(10) -0.020(5) -0.004(7) -0.034(6)
C17A 0.061(7) 0.152(10) 0.052(5) 0.003(8) -0.026(6) 0.002(6)
C18 0.065(3) 0.050(3) 0.050(3) -0.008(2) 0.010(2) 0.000(2)
C19 0.084(4) 0.085(4) 0.102(5) 0.031(3) 0.011(3) 0.027(3)
C20 0.109(4) 0.094(4) 0.041(3) 0.017(3) 0.007(3) 0.006(3)
C21 0.066(3) 0.060(3) 0.123(5) 0.008(3) -0.030(3) 0.023(3)
C22 0.046(2) 0.031(2) 0.055(3) 0.0061(18) -0.004(2) 0.0025(19)
C23 0.102(4) 0.040(3) 0.102(4) 0.014(3) 0.005(3) -0.019(3)
C24 0.091(4) 0.060(3) 0.088(4) 0.009(3) 0.016(3) 0.037(3)
C25 0.163(6) 0.073(4) 0.087(4) -0.046(4) 0.006(4) 0.018(3)
C26 0.038(2) 0.044(2) 0.052(3) -0.0007(18) -0.0064(19) 0.005(2)
C27 0.040(2) 0.070(3) 0.074(3) -0.005(2) -0.005(2) 0.001(3)
C28 0.063(3) 0.116(4) 0.049(3) -0.016(3) -0.019(2) 0.003(3)
C29 0.063(3) 0.059(3) 0.110(4) 0.009(2) -0.024(3) 0.029(3)

loop_
_atom_type_symbol
_atom_type_description
_atom_type_scat_dispersion_real
_atom_type_scat_dispersion_imag
_atom_type_scat_source
C C 0.0033 0.0016 'International Tables Vol C Tables 4.2.6.8 and 6.1.1.4'
H H 0.0000 0.0000 'International Tables Vol C Tables 4.2.6.8 and 6.1.1.4'
N N 0.0061 0.0033 'International Tables Vol C Tables 4.2.6.8 and 6.1.1.4'
O O 0.0106 0.0060 'International Tables Vol C Tables 4.2.6.8 and 6.1.1.4'
P P 0.1023 0.0942 'International Tables Vol C Tables 4.2.6.8 and 6.1.1.4'
Cl Cl 0.1484 0.1585 'International Tables Vol C Tables 4.2.6.8 and 6.1.1.4'
Ni Ni 0.3393 1.1124 'International Tables Vol C Tables 4.2.6.8 and 6.1.1.4'

loop_
_geom_angle_atom_site_label_1
_geom_angle_atom_site_label_2
_geom_angle_atom_site_label_3
_geom_angle
_geom_angle_publ_flag
C2 Ni1 P2 82.03(11) y
C2 Ni1 P1 81.92(11) y
P2 Ni1 P1 163.92(4) y
C2 Ni1 Cl1 179.51(12) y
P2 Ni1 Cl1 97.85(4) y
P1 Ni1 Cl1 98.21(4) y
O1 P1 C18 100.08(18) ?
O1 P1 C14 100.84(16) ?
C18 P1 C14 114.8(2) ?
O1 P1 Ni1 105.30(10) ?
C18 P1 Ni1 116.83(15) ?
C14 P1 Ni1 115.59(14) ?
O2 P2 C26 99.63(17) ?
O2 P2 C22 100.11(16) ?
C26 P2 C22 114.26(18) ?
O2 P2 Ni1 105.60(9) ?
C26 P2 Ni1 117.17(13) ?
C22 P2 Ni1 116.30(13) ?
C1 O1 P1 112.3(2) ?
C3 O2 P2 112.1(2) ?
C7 O3 C5 124.2(3) ?
O5 N1 O6 126.1(4) ?
O5 N1 C10 117.4(4) ?
O6 N1 C10 116.5(5) ?
O7 N2 O8 124.0(5) ?
O7 N2 C12 118.3(4) ?
O8 N2 C12 117.7(4) ?
C6 C1 C2 125.3(3) ?
C6 C1 O1 117.5(3) ?
C2 C1 O1 117.2(3) ?
C1 C2 C3 114.2(3) ?
C1 C2 Ni1 123.2(3) ?
C3 C2 Ni1 122.6(3) ?
C4 C3 O2 118.7(3) ?
C4 C3 C2 123.7(3) ?
O2 C3 C2 117.5(3) ?
C5 C4 C3 117.5(3) ?
C5 C4 H4 121.2 ?
C3 C4 H4 121.2 ?
C4 C5 C6 123.0(3) ?
C4 C5 O3 112.3(3) ?
C6 C5 O3 124.5(3) ?
C1 C6 C5 116.1(3) ?
C1 C6 H6 121.9 ?
C5 C6 H6 121.9 ?
O4 C7 O3 126.3(4) ?
O4 C7 C8 122.8(4) ?
O3 C7 C8 110.9(3) ?
C13 C8 C9 119.4(4) ?
C13 C8 C7 123.7(3) ?
C9 C8 C7 116.8(4) ?
C10 C9 C8 119.6(4) ?
C10 C9 H9 120.2 ?
C8 C9 H9 120.2 ?
C11 C10 C9 122.0(4) ?
C11 C10 N1 119.3(4) ?
C9 C10 N1 118.7(4) ?
C10 C11 C12 117.4(4) ?
C10 C11 H11 121.3 ?
C12 C11 H11 121.3 ?
C13 C12 C11 122.4(4) ?
C13 C12 N2 119.7(4) ?
C11 C12 N2 117.9(4) ?
C12 C13 C8 119.1(4) ?
C12 C13 H13 120.5 ?
C8 C13 H13 120.5 ?
C15A C14 C17A 110.5(6) ?
C15 C14 C16 110.0(6) ?
C15A C14 C16A 110.3(6) ?
C17A C14 C16A 110.0(5) ?
C15 C14 C17 107.8(6) ?
C16 C14 C17 108.0(6) ?
C15A C14 P1 111.9(10) ?
C17A C14 P1 105.1(8) ?
C15 C14 P1 111.7(10) ?
C16 C14 P1 115.8(10) ?
C16A C14 P1 109.0(8) ?
C17 C14 P1 102.9(7) ?
C14 C15 H15A 109.5 ?
C14 C15 H15B 109.5 ?
H15A C15 H15B 109.5 ?
C14 C15 H15C 109.5 ?
H15A C15 H15C 109.5 ?
H15B C15 H15C 109.5 ?
C14 C16 H16A 109.5 ?
C14 C16 H16B 109.5 ?
H16A C16 H16B 109.5 ?
C14 C16 H16C 109.5 ?
H16A C16 H16C 109.5 ?
H16B C16 H16C 109.5 ?
C14 C17 H17A 109.5 ?
C14 C17 H17B 109.5 ?
H17A C17 H17B 109.5 ?
C14 C17 H17C 109.5 ?
H17A C17 H17C 109.5 ?
H17B C17 H17C 109.5 ?
C14 C15A H15D 109.5 ?
C14 C15A H15E 109.5 ?
H15D C15A H15E 109.5 ?
C14 C15A H15F 109.5 ?
H15D C15A H15F 109.5 ?
H15E C15A H15F 109.5 ?
C14 C16A H16D 109.5 ?
C14 C16A H16E 109.5 ?
H16D C16A H16E 109.5 ?
C14 C16A H16F 109.5 ?
H16D C16A H16F 109.5 ?
H16E C16A H16F 109.5 ?
C14 C17A H17D 109.5 ?
C14 C17A H17E 109.5 ?
H17D C17A H17E 109.5 ?
C14 C17A H17F 109.5 ?
H17D C17A H17F 109.5 ?
H17E C17A H17F 109.5 ?
C20 C18 C19 107.6(4) ?
C20 C18 C25 110.2(4) ?
C19 C18 C25 108.1(5) ?
C20 C18 P1 111.0(3) ?
C19 C18 P1 105.3(3) ?
C25 C18 P1 114.4(4) ?
C18 C19 H19A 109.5 ?
C18 C19 H19B 109.5 ?
H19A C19 H19B 109.5 ?
C18 C19 H19C 109.5 ?
H19A C19 H19C 109.5 ?
H19B C19 H19C 109.5 ?
C18 C20 H20A 109.5 ?
C18 C20 H20B 109.5 ?
H20A C20 H20B 109.5 ?
C18 C20 H20C 109.5 ?
H20A C20 H20C 109.5 ?
H20B C20 H20C 109.5 ?
C22 C21 H21A 109.5 ?
C22 C21 H21B 109.5 ?
H21A C21 H21B 109.5 ?
C22 C21 H21C 109.5 ?
H21A C21 H21C 109.5 ?
H21B C21 H21C 109.5 ?
C24 C22 C21 109.2(4) ?
C24 C22 C23 109.4(4) ?
C21 C22 C23 108.8(4) ?
C24 C22 P2 113.5(3) ?
C21 C22 P2 104.5(3) ?
C23 C22 P2 111.3(3) ?
C22 C23 H23A 109.5 ?
C22 C23 H23B 109.5 ?
H23A C23 H23B 109.5 ?
C22 C23 H23C 109.5 ?
H23A C23 H23C 109.5 ?
H23B C23 H23C 109.5 ?
C22 C24 H24A 109.5 ?
C22 C24 H24B 109.5 ?
H24A C24 H24B 109.5 ?
C22 C24 H24C 109.5 ?
H24A C24 H24C 109.5 ?
H24B C24 H24C 109.5 ?
C18 C25 H25A 109.5 ?
C18 C25 H25B 109.5 ?
H25A C25 H25B 109.5 ?
C18 C25 H25C 109.5 ?
H25A C25 H25C 109.5 ?
H25B C25 H25C 109.5 ?
C27 C26 C28 110.8(4) ?
C27 C26 C29 108.0(4) ?
C28 C26 C29 108.9(4) ?
C27 C26 P2 114.0(3) ?
C28 C26 P2 110.3(3) ?
C29 C26 P2 104.6(3) ?
C26 C27 H27A 109.5 ?
C26 C27 H27B 109.5 ?
H27A C27 H27B 109.5 ?
C26 C27 H27C 109.5 ?
H27A C27 H27C 109.5 ?
H27B C27 H27C 109.5 ?
C26 C28 H28A 109.5 ?
C26 C28 H28B 109.5 ?
H28A C28 H28B 109.5 ?
C26 C28 H28C 109.5 ?
H28A C28 H28C 109.5 ?
H28B C28 H28C 109.5 ?
C26 C29 H29A 109.5 ?
C26 C29 H29B 109.5 ?
H29A C29 H29B 109.5 ?
C26 C29 H29C 109.5 ?
H29A C29 H29C 109.5 ?
H29B C29 H29C 109.5 ?

loop_
_geom_bond_atom_site_label_1
_geom_bond_atom_site_label_2
_geom_bond_distance
_geom_bond_publ_flag
Ni1 C2 1.875(3) y
Ni1 P2 2.1808(10) y
Ni1 P1 2.1888(11) y
Ni1 Cl1 2.1953(11) y
P1 O1 1.655(3) y
P1 C18 1.854(4) ?
P1 C14 1.862(4) ?
P2 O2 1.652(2) y
P2 C26 1.846(4) ?
P2 C22 1.856(4) ?
O1 C1 1.393(4) ?
O2 C3 1.387(4) ?
O3 C7 1.334(4) ?
O3 C5 1.424(4) ?
O4 C7 1.187(5) ?
O5 N1 1.212(5) ?
O6 N1 1.214(5) ?
O7 N2 1.203(5) ?
O8 N2 1.206(5) ?
N1 C10 1.485(5) ?
N2 C12 1.468(5) ?
C1 C6 1.376(5) ?
C1 C2 1.391(5) ?
C2 C3 1.399(5) ?
C3 C4 1.380(5) ?
C4 C5 1.372(5) ?
C4 H4 0.9300 ?
C5 C6 1.383(5) ?
C6 H6 0.9300 ?
C7 C8 1.496(5) ?
C8 C13 1.385(5) ?
C8 C9 1.389(5) ?
C9 C10 1.376(5) ?
C9 H9 0.9300 ?
C10 C11 1.363(6) ?
C11 C12 1.386(5) ?
C11 H11 0.9300 ?
C12 C13 1.369(5) ?
C13 H13 0.9300 ?
C14 C15A 1.523(7) ?
C14 C17A 1.524(7) ?
C14 C15 1.531(7) ?
C14 C16 1.536(7) ?
C14 C16A 1.537(7) ?
C14 C17 1.552(7) ?
C15 H15A 0.9600 ?
C15 H15B 0.9600 ?
C15 H15C 0.9600 ?
C16 H16A 0.9600 ?
C16 H16B 0.9600 ?
C16 H16C 0.9600 ?
C17 H17A 0.9600 ?
C17 H17B 0.9600 ?
C17 H17C 0.9600 ?
C15A H15D 0.9600 ?
C15A H15E 0.9600 ?
C15A H15F 0.9600 ?
C16A H16D 0.9600 ?
C16A H16E 0.9600 ?
C16A H16F 0.9600 ?
C17A H17D 0.9600 ?
C17A H17E 0.9600 ?
C17A H17F 0.9600 ?
C18 C20 1.529(6) ?
C18 C19 1.531(7) ?
C18 C25 1.535(6) ?
C19 H19A 0.9600 ?
C19 H19B 0.9600 ?
C19 H19C 0.9600 ?
C20 H20A 0.9600 ?
C20 H20B 0.9600 ?
C20 H20C 0.9600 ?
C21 C22 1.526(6) ?
C21 H21A 0.9600 ?
C21 H21B 0.9600 ?
C21 H21C 0.9600 ?
C22 C24 1.516(6) ?
C22 C23 1.526(6) ?
C23 H23A 0.9600 ?
C23 H23B 0.9600 ?
C23 H23C 0.9600 ?
C24 H24A 0.9600 ?
C24 H24B 0.9600 ?
C24 H24C 0.9600 ?
C25 H25A 0.9600 ?
C25 H25B 0.9600 ?
C25 H25C 0.9600 ?
C26 C27 1.518(6) ?
C26 C28 1.529(6) ?
C26 C29 1.544(6) ?
C27 H27A 0.9600 ?
C27 H27B 0.9600 ?
C27 H27C 0.9600 ?
C28 H28A 0.9600 ?
C28 H28B 0.9600 ?
C28 H28C 0.9600 ?
C29 H29A 0.9600 ?
C29 H29B 0.9600 ?
C29 H29C 0.9600 ?

loop_
_geom_hbond_atom_site_label_D
_geom_hbond_atom_site_label_H
_geom_hbond_atom_site_label_A
_geom_hbond_site_symmetry_A
_geom_hbond_distance_DH
_geom_hbond_distance_HA
_geom_hbond_distance_DA
_geom_hbond_angle_DHA
C6 H6 O6 4_446 0.93 2.54 3.395(6) 154
C11 H11 O4 4_546 0.93 2.55 3.158(6) 123
C24 H24C O8 4_456 0.96 2.69 3.535(5) 147
C13 H13 O5 8_665 0.93 2.64 3.533(4) 160

loop_
_geom_torsion_atom_site_label_1
_geom_torsion_atom_site_label_2
_geom_torsion_atom_site_label_3
_geom_torsion_atom_site_label_4
_geom_torsion
C18 P1 O1 C1 -120.2(3)
C14 P1 O1 C1 121.9(3)
Ni1 P1 O1 C1 1.4(3)
C26 P2 O2 C3 116.8(3)
C22 P2 O2 C3 -126.2(3)
Ni1 P2 O2 C3 -5.0(2)
P1 O1 C1 C6 176.4(3)
P1 O1 C1 C2 -3.1(4)
C6 C1 C2 C3 1.7(6)
O1 C1 C2 C3 -178.9(3)
C6 C1 C2 Ni1 -175.6(3)
O1 C1 C2 Ni1 3.8(5)
P2 Ni1 C2 C1 177.0(3)
P1 Ni1 C2 C1 -2.2(3)
P2 Ni1 C2 C3 -0.1(3)
P1 Ni1 C2 C3 -179.3(3)
P2 O2 C3 C4 -171.7(3)
P2 O2 C3 C2 5.5(4)
C1 C2 C3 C4 -3.6(5)
Ni1 C2 C3 C4 173.8(3)
C1 C2 C3 O2 179.3(3)
Ni1 C2 C3 O2 -3.3(5)
O2 C3 C4 C5 179.3(3)
C2 C3 C4 C5 2.2(6)
C3 C4 C5 C6 1.2(6)
C3 C4 C5 O3 -174.2(3)
C7 O3 C5 C4 170.6(4)
C7 O3 C5 C6 -4.8(6)
C2 C1 C6 C5 1.3(6)
O1 C1 C6 C5 -178.1(3)
C4 C5 C6 C1 -2.9(6)
O3 C5 C6 C1 172.0(3)
C5 O3 C7 O4 20.2(7)
C5 O3 C7 C8 -159.1(3)
O4 C7 C8 C13 -178.0(4)
O3 C7 C8 C13 1.3(5)
O4 C7 C8 C9 -2.9(6)
O3 C7 C8 C9 176.4(3)
C13 C8 C9 C10 -0.6(6)
C7 C8 C9 C10 -175.9(4)
C8 C9 C10 C11 0.8(6)
C8 C9 C10 N1 180.0(4)
O5 N1 C10 C11 158.1(4)
O6 N1 C10 C11 -22.5(6)
O5 N1 C10 C9 -21.1(6)
O6 N1 C10 C9 158.2(4)
C9 C10 C11 C12 -0.8(6)
N1 C10 C11 C12 180.0(4)
C10 C11 C12 C13 0.7(6)
C10 C11 C12 N2 179.9(4)
O7 N2 C12 C13 177.9(5)
O8 N2 C12 C13 -1.1(7)
O7 N2 C12 C11 -1.3(6)
O8 N2 C12 C11 179.7(5)
C11 C12 C13 C8 -0.5(6)
N2 C12 C13 C8 -179.7(4)
C9 C8 C13 C12 0.5(6)
C7 C8 C13 C12 175.5(4)
O1 P1 C14 C15A 179.7(9)
C18 P1 C14 C15A 73.2(9)
Ni1 P1 C14 C15A -67.3(9)
O1 P1 C14 C17A -60.4(10)
C18 P1 C14 C17A -166.9(10)
Ni1 P1 C14 C17A 52.6(10)
O1 P1 C14 C15 160.8(9)
C18 P1 C14 C15 54.3(10)
Ni1 P1 C14 C15 -86.3(10)
O1 P1 C14 C16 33.8(11)
C18 P1 C14 C16 -72.8(11)
Ni1 P1 C14 C16 146.7(11)
O1 P1 C14 C16A 57.5(10)
C18 P1 C14 C16A -49.0(10)
Ni1 P1 C14 C16A 170.4(10)
O1 P1 C14 C17 -83.8(10)
C18 P1 C14 C17 169.7(10)
Ni1 P1 C14 C17 29.1(10)
O1 P1 C18 C20 -169.8(3)
C14 P1 C18 C20 -62.8(4)
Ni1 P1 C18 C20 77.2(4)
O1 P1 C18 C19 74.1(3)
C14 P1 C18 C19 -178.9(3)
Ni1 P1 C18 C19 -38.9(4)
O1 P1 C18 C25 -44.4(4)
C14 P1 C18 C25 62.6(4)
Ni1 P1 C18 C25 -157.4(3)
O2 P2 C22 C24 -38.2(4)
C26 P2 C22 C24 67.3(4)
Ni1 P2 C22 C24 -151.3(3)
O2 P2 C22 C21 80.7(3)
C26 P2 C22 C21 -173.9(3)
Ni1 P2 C22 C21 -32.5(4)
O2 P2 C22 C23 -162.0(3)
C26 P2 C22 C23 -56.6(4)
Ni1 P2 C22 C23 84.8(3)
O2 P2 C26 C27 56.5(3)
C22 P2 C26 C27 -49.2(4)
Ni1 P2 C26 C27 169.7(3)
O2 P2 C26 C28 -178.1(3)
C22 P2 C26 C28 76.1(3)
Ni1 P2 C26 C28 -64.9(3)
O2 P2 C26 C29 -61.2(3)
C22 P2 C26 C29 -167.0(3)
Ni1 P2 C26 C29 52.0(3)
